data_9009526
loop_
_publ_author_name
'Shumyatskaya, N. G.'
'Voronkov, A. A.'
'Ilyukhin, V. V.'
'Belov, N. V.'

_publ_section_title
;
 Tundrite, Na2Ce2TiO2[SiO4](CO3)2 -
 refinement of the crystal structure and chemical formula
 Note: y(O11) adjusted to match reported bond lengths
;
_journal_name_full 'Soviet Physics Crystallography'
_journal_page_first 399
_journal_page_last 405
_journal_volume 21
_journal_year 1976
_chemical_compound_source 'Khibiny Massif, Kola Peninsula, Russia'
_chemical_formula_sum 'C2 Ce2 Na2 O12 Si Ti'
_chemical_name_mineral Tundrite-(Ce)
_space_group_IT_number 2
_symmetry_space_group_name_Hall '-P 1'
_symmetry_space_group_name_H-M 'P -1'
_cell_angle_alpha 101.12
_cell_angle_beta 70.87
_cell_angle_gamma 100.02
_cell_length_a 7.560
_cell_length_b 13.957
_cell_length_c 5.040
_cell_formula_units_Z 2
_cell_volume 489.462
_database_code_amcsd 0015572
_exptl_crystal_density_diffrn 4.195
_cod_original_formula_sum 'Na2 Ce2 Ti Si C2 O12'
_cod_database_code 9009526

loop_
_space_group_symop_operation_xyz
x,y,z
-x,-y,-z

loop_
_atom_site_label
_atom_site_fract_x
_atom_site_fract_y
_atom_site_fract_z
_atom_site_U_iso_or_equiv
Na1 0.00000 0.00000 0.50000 0.02305
Na2 0.14050 0.47470 0.17480 0.02634
Na3 0.50000 0.50000 0.50000 0.04129
Ce1 0.65650 0.77870 0.59230 0.01051
Ce2 0.21810 0.77760 0.31030 0.01317
Ti 0.61000 0.99970 0.19470 0.00127
Si 0.96100 0.85780 0.91150 0.00469
C1 0.79140 0.35340 0.24330 0.01545
C2 0.59930 0.65350 0.06230 0.00899
O1 0.93350 0.75630 0.70680 0.00836
O2 0.79250 0.91720 0.90890 0.01026
O3 0.16130 0.91670 0.72450 0.00887
O4 0.95630 0.84300 0.22430 0.01115
O5 0.40530 0.91850 0.06770 0.01026
O6 0.55040 0.91890 0.49930 0.00937
O7 0.87350 0.38130 0.99150 0.00013
O8 0.80960 0.40430 0.46230 0.03052
O9 0.33430 0.37610 0.77020 0.01849
O10 0.40460 0.39230 0.17710 0.01735
O11 0.30760 0.73580 0.74890 0.01570
O12 0.54580 0.74150 0.13390 0.01153

loop_
_cod_related_entry_id
_cod_related_entry_database
_cod_related_entry_code
1 AMCSD 0015572
